data_4081316
loop_
_publ_author_name
'Yamaguchi, Yu'
'Yamanishi, Katsunori'
'Kondo, Mitsuru'
'Tsukada, Naofumi'

_publ_section_title
;
 Synthesis of Dinuclear (\m-\h3-Allyl)palladium(I) and -platinum(I)
 Complexes Supported by Chelate-Bridging Ligands
;
_journal_issue 17
_journal_name_full Organometallics
_journal_page_first 4837
_journal_paper_doi 10.1021/om400557p
_journal_volume 32
_journal_year 2013
_chemical_formula_moiety 'C23 H20 N4 Pd2'
_chemical_formula_sum 'C23 H20 N4 Pd2'
_chemical_formula_weight 565.24
_space_group_IT_number 14
_symmetry_cell_setting monoclinic
_symmetry_Int_Tables_number 14
_symmetry_space_group_name_Hall '-P 2yn'
_symmetry_space_group_name_H-M 'P 1 21/n 1'
_atom_sites_solution_hydrogens geom
_atom_sites_solution_primary direct
_atom_sites_solution_secondary difmap
_cell_angle_alpha 90.0000
_cell_angle_beta 101.788(6)
_cell_angle_gamma 90.0000
_cell_formula_units_Z 4
_cell_length_a 9.118(4)
_cell_length_b 11.882(5)
_cell_length_c 18.397(8)
_cell_measurement_reflns_used 3526
_cell_measurement_temperature 293
_cell_measurement_theta_max 27.62
_cell_measurement_theta_min 3.24
_cell_volume 1951.1(15)
_computing_cell_refinement CrystalClear
_computing_data_collection 'CrystalClear (Rigaku/MSC Inc., 2006)'
_computing_data_reduction CrystalClear
_computing_molecular_graphics 'CrystalStructure 4.0'
_computing_publication_material 'CrystalStructure 4.0 (Rigaku, 2010)'
_computing_structure_refinement 'CRYSTALS (Carruthers, et al., 1999)'
_computing_structure_solution 'SHELXS97 (Sheldrick, 2008)'
_diffrn_ambient_temperature 293
_diffrn_detector_area_resol_mean 7.314
_diffrn_measured_fraction_theta_full 0.955
_diffrn_measured_fraction_theta_max 0.955
_diffrn_measurement_device_type 'Rigaku Mercury70'
_diffrn_measurement_method \w
_diffrn_radiation_type 'Mo K\a'
_diffrn_radiation_wavelength 0.71070
_diffrn_reflns_av_R_equivalents 0.1043
_diffrn_reflns_limit_h_max 10
_diffrn_reflns_limit_h_min -11
_diffrn_reflns_limit_k_max 15
_diffrn_reflns_limit_k_min -15
_diffrn_reflns_limit_l_max 22
_diffrn_reflns_limit_l_min -23
_diffrn_reflns_number 12855
_diffrn_reflns_theta_full 27.62
_diffrn_reflns_theta_max 27.62
_diffrn_standards_number 0
_exptl_absorpt_coefficient_mu 1.862
_exptl_absorpt_correction_T_max 0.946
_exptl_absorpt_correction_T_min 0.248
_exptl_absorpt_correction_type multi-scan
_exptl_absorpt_process_details 'REQAB (Rigaku, 1998)'
_exptl_crystal_colour orange
_exptl_crystal_density_diffrn 1.924
_exptl_crystal_density_method 'not measured'
_exptl_crystal_description plate
_exptl_crystal_F_000 1112.00
_exptl_crystal_size_max 0.130
_exptl_crystal_size_mid 0.120
_exptl_crystal_size_min 0.030
_refine_diff_density_max 2.480
_refine_diff_density_min -1.830
_refine_ls_extinction_method none
_refine_ls_goodness_of_fit_ref 1.056
_refine_ls_hydrogen_treatment constr
_refine_ls_number_parameters 282
_refine_ls_number_reflns 4341
_refine_ls_R_factor_gt 0.0803
_refine_ls_shift/su_max 0.000
_refine_ls_structure_factor_coef F
_refine_ls_weighting_details 'w = 1/[0.0001Fo^2^ + 1.0000\s(Fo^2^) + 2.0000]'
_refine_ls_weighting_scheme calc
_refine_ls_wR_factor_ref 0.1340
_reflns_number_gt 1816
_reflns_number_total 4341
_reflns_threshold_expression F>2.0\s(F)
_cod_data_source_file om400557p_si_002.cif
_cod_data_source_block complex6_Pd2(allyl)(qaam)
_cod_database_code 4081316

loop_
_symmetry_equiv_pos_site_id
_symmetry_equiv_pos_as_xyz
1 +X,+Y,+Z
2 1/2-X,1/2+Y,1/2-Z
3 -X,-Y,-Z
4 1/2+X,1/2-Y,1/2+Z

loop_
_atom_site_label
_atom_site_type_symbol
_atom_site_fract_x
_atom_site_fract_y
_atom_site_fract_z
_atom_site_U_iso_or_equiv
_atom_site_adp_type
_atom_site_occupancy
_atom_site_symmetry_multiplicity
_atom_site_calc_flag
_atom_site_refinement_flags
Pd(1) Pd 0.46609(13) 0.07662(11) 0.14412(7) 0.0472(4) Uani 1.0 4 d .
Pd(2) Pd 0.39654(14) 0.24022(11) 0.05611(7) 0.0507(4) Uani 1.0 4 d .
N(1) N 0.5417(15) -0.0804(12) 0.1875(7) 0.050(4) Uani 1.0 4 d .
N(2) N 0.6612(12) 0.0609(11) 0.0999(6) 0.037(3) Uani 1.0 4 d .
N(3) N 0.6043(15) 0.2164(12) 0.0265(7) 0.048(4) Uani 1.0 4 d .
N(4) N 0.3789(16) 0.3544(11) -0.0335(7) 0.048(4) Uani 1.0 4 d .
C(1) C 0.480(2) -0.1467(17) 0.2284(10) 0.064(6) Uani 1.0 4 d .
C(2) C 0.546(3) -0.2498(16) 0.2594(10) 0.067(6) Uani 1.0 4 d .
C(3) C 0.686(2) -0.2719(19) 0.2487(11) 0.075(7) Uani 1.0 4 d .
C(4) C 0.7580(19) -0.2070(14) 0.2046(8) 0.049(5) Uani 1.0 4 d .
C(5) C 0.6784(17) -0.1071(14) 0.1734(8) 0.046(4) Uani 1.0 4 d .
C(6) C 0.9012(19) -0.2315(16) 0.1950(9) 0.055(5) Uani 1.0 4 d .
C(7) C 0.9671(19) -0.1537(15) 0.1557(10) 0.059(5) Uani 1.0 4 d .
C(8) C 0.8930(17) -0.0589(16) 0.1218(10) 0.060(5) Uani 1.0 4 d .
C(9) C 0.7458(15) -0.0336(12) 0.1279(8) 0.041(4) Uani 1.0 4 d .
C(10) C 0.6815(18) 0.1216(15) 0.0426(10) 0.056(5) Uani 1.0 4 d .
C(11) C 0.7720(18) 0.0730(15) -0.0127(9) 0.056(5) Uani 1.0 4 d .
C(12) C 0.6355(18) 0.2918(14) -0.0221(9) 0.048(5) Uani 1.0 4 d .
C(13) C 0.770(3) 0.3152(16) -0.0434(10) 0.064(6) Uani 1.0 4 d .
C(14) C 0.790(3) 0.4005(17) -0.0964(12) 0.077(7) Uani 1.0 4 d .
C(15) C 0.672(3) 0.4625(18) -0.1281(12) 0.076(7) Uani 1.0 4 d .
C(16) C 0.529(3) 0.4505(15) -0.1096(10) 0.063(5) Uani 1.0 4 d .
C(17) C 0.513(3) 0.3657(13) -0.0568(9) 0.059(5) Uani 1.0 4 d .
C(18) C 0.407(2) 0.5181(17) -0.1385(10) 0.063(6) Uani 1.0 4 d .
C(19) C 0.278(3) 0.5035(17) -0.1154(11) 0.080(7) Uani 1.0 4 d .
C(20) C 0.265(3) 0.4152(16) -0.0610(12) 0.073(7) Uani 1.0 4 d .
C(21) C 0.272(2) 0.0997(17) 0.1844(10) 0.064(6) Uani 1.0 4 d .
C(22) C 0.2750(19) 0.2104(18) 0.1562(11) 0.066(6) Uani 1.0 4 d .
C(23) C 0.1892(17) 0.2497(17) 0.0881(8) 0.052(5) Uani 1.0 4 d .
H(1) H 0.3907 -0.1236 0.2404 0.0790 Uiso 1.0 4 calc R
H(2) H 0.4949 -0.2985 0.2848 0.0805 Uiso 1.0 4 calc R
H(3) H 0.7319 -0.3366 0.2710 0.0867 Uiso 1.0 4 calc R
H(4) H 0.9490 -0.2978 0.2134 0.0693 Uiso 1.0 4 calc R
H(5) H 1.0664 -0.1645 0.1522 0.0718 Uiso 1.0 4 calc R
H(6) H 0.9410 -0.0098 0.0950 0.0711 Uiso 1.0 4 calc R
H(7) H 0.8488 0.1251 -0.0191 0.0678 Uiso 1.0 4 calc R
H(8) H 0.8173 0.0042 0.0082 0.0678 Uiso 1.0 4 calc R
H(9) H 0.7083 0.0577 -0.0600 0.0678 Uiso 1.0 4 calc R
H(10) H 0.8527 0.2722 -0.0216 0.0747 Uiso 1.0 4 calc R
H(11) H 0.8827 0.4097 -0.1098 0.0960 Uiso 1.0 4 calc R
H(12) H 0.6859 0.5196 -0.1606 0.0912 Uiso 1.0 4 calc R
H(13) H 0.4133 0.5714 -0.1748 0.0727 Uiso 1.0 4 calc R
H(14) H 0.1950 0.5488 -0.1333 0.0937 Uiso 1.0 4 calc R
H(15) H 0.1766 0.4029 -0.0442 0.0918 Uiso 1.0 4 calc R
H(16) H 0.2110 0.0460 0.1561 0.0791 Uiso 1.0 4 calc R
H(17) H 0.3312 0.0799 0.2299 0.0792 Uiso 1.0 4 calc R
H(18) H 0.3370 0.2618 0.1860 0.0830 Uiso 1.0 4 calc R
H(19) H 0.1259 0.2008 0.0568 0.0618 Uiso 1.0 4 calc R
H(20) H 0.1963 0.3246 0.0745 0.0619 Uiso 1.0 4 calc R

loop_
_atom_site_aniso_label
_atom_site_aniso_U_11
_atom_site_aniso_U_22
_atom_site_aniso_U_33
_atom_site_aniso_U_12
_atom_site_aniso_U_13
_atom_site_aniso_U_23
Pd(1) 0.0420(6) 0.0469(7) 0.0536(7) -0.0012(5) 0.0119(5) -0.0004(6)
Pd(2) 0.0452(7) 0.0484(8) 0.0577(8) 0.0035(6) 0.0090(6) -0.0005(6)
N(1) 0.051(8) 0.047(8) 0.060(8) -0.003(6) 0.030(7) 0.009(7)
N(2) 0.029(5) 0.048(7) 0.037(6) -0.001(5) 0.016(5) 0.006(5)
N(3) 0.049(7) 0.060(9) 0.036(6) 0.004(7) 0.009(6) 0.006(6)
N(4) 0.059(8) 0.041(7) 0.048(7) -0.000(6) 0.015(6) 0.001(6)
C(1) 0.060(11) 0.077(14) 0.061(11) 0.011(10) 0.023(9) -0.008(10)
C(2) 0.078(13) 0.054(11) 0.070(11) -0.030(10) 0.015(10) 0.014(9)
C(3) 0.054(11) 0.076(14) 0.087(14) -0.020(10) -0.002(10) 0.019(11)
C(4) 0.058(10) 0.046(9) 0.045(8) -0.011(8) 0.015(7) -0.008(7)
C(5) 0.049(9) 0.043(8) 0.045(8) 0.004(7) 0.009(7) -0.008(7)
C(6) 0.054(10) 0.057(11) 0.062(10) 0.012(8) 0.027(8) 0.009(8)
C(7) 0.049(9) 0.057(11) 0.074(11) 0.015(8) 0.019(9) 0.002(9)
C(8) 0.032(8) 0.058(11) 0.088(13) -0.009(7) 0.010(8) 0.003(10)
C(9) 0.033(7) 0.037(8) 0.052(8) -0.000(6) 0.002(6) 0.008(6)
C(10) 0.043(8) 0.052(10) 0.077(11) -0.001(8) 0.025(8) 0.012(9)
C(11) 0.052(9) 0.052(10) 0.065(10) 0.002(8) 0.013(8) 0.014(8)
C(12) 0.045(8) 0.052(10) 0.051(9) 0.007(7) 0.016(7) 0.007(7)
C(13) 0.070(12) 0.059(11) 0.058(10) 0.013(10) 0.004(9) 0.007(9)
C(14) 0.095(16) 0.051(11) 0.093(14) 0.017(11) 0.044(13) 0.019(11)
C(15) 0.072(13) 0.063(13) 0.093(15) 0.004(11) 0.019(12) 0.012(11)
C(16) 0.070(12) 0.050(10) 0.057(10) 0.025(9) -0.019(9) 0.013(8)
C(17) 0.095(14) 0.032(8) 0.053(9) -0.002(9) 0.022(9) -0.007(7)
C(18) 0.063(11) 0.065(12) 0.054(10) 0.005(10) -0.002(9) 0.005(9)
C(19) 0.096(16) 0.059(12) 0.079(13) 0.040(12) 0.004(12) 0.033(11)
C(20) 0.085(14) 0.042(10) 0.102(15) 0.016(10) 0.043(12) 0.009(10)
C(21) 0.060(11) 0.074(13) 0.064(11) 0.002(10) 0.026(9) 0.006(10)
C(22) 0.049(10) 0.077(14) 0.081(13) 0.004(9) 0.039(10) -0.011(11)
C(23) 0.042(8) 0.073(12) 0.040(8) 0.002(8) 0.007(7) 0.012(8)

loop_
_atom_type_symbol
_atom_type_description
_atom_type_scat_dispersion_real
_atom_type_scat_dispersion_imag
_atom_type_scat_source
C C 0.0033 0.0016
;
International Tables for Crystallography
(1992, Vol. C, Tables 4.2.6.8 and 6.1.1.4)
;
H H 0.0000 0.0000
;
International Tables for Crystallography
(1992, Vol. C, Table 6.1.1.4)
;
N N 0.0061 0.0033
;
International Tables for Crystallography
(1992, Vol. C, Tables 4.2.6.8 and 6.1.1.4)
;
Pd Pd -0.9988 1.0072
;
International Tables for Crystallography
(1992, Vol. C, Tables 4.2.6.8 and 6.1.1.4)
;

loop_
_geom_angle_atom_site_label_1
_geom_angle_atom_site_label_2
_geom_angle_atom_site_label_3
_geom_angle
_geom_angle_publ_flag
Pd(2) Pd(1) N(1) 162.1(4) yes
Pd(2) Pd(1) N(2) 86.7(3) yes
Pd(2) Pd(1) C(21) 90.4(6) yes
Pd(2) Pd(1) C(22) 57.2(5) yes
N(1) Pd(1) N(2) 80.2(5) yes
N(1) Pd(1) C(21) 102.8(7) yes
N(1) Pd(1) C(22) 138.1(7) yes
N(2) Pd(1) C(21) 177.0(7) yes
N(2) Pd(1) C(22) 141.1(6) yes
C(21) Pd(1) C(22) 36.0(8) yes
Pd(1) Pd(2) N(3) 86.6(4) yes
Pd(1) Pd(2) N(4) 164.1(4) yes
Pd(1) Pd(2) C(22) 58.8(5) yes
Pd(1) Pd(2) C(23) 89.1(5) yes
N(3) Pd(2) N(4) 79.2(6) yes
N(3) Pd(2) C(22) 140.9(6) yes
N(3) Pd(2) C(23) 175.2(7) yes
N(4) Pd(2) C(22) 136.9(6) yes
N(4) Pd(2) C(23) 104.8(6) yes
C(22) Pd(2) C(23) 36.4(6) yes
Pd(1) N(1) C(1) 128.1(13) yes
Pd(1) N(1) C(5) 112.2(11) yes
C(1) N(1) C(5) 119.4(15) yes
Pd(1) N(2) C(9) 112.0(10) yes
Pd(1) N(2) C(10) 121.7(10) yes
C(9) N(2) C(10) 125.1(13) yes
Pd(2) N(3) C(10) 121.4(12) yes
Pd(2) N(3) C(12) 114.3(11) yes
C(10) N(3) C(12) 122.8(15) yes
Pd(2) N(4) C(17) 111.8(10) yes
Pd(2) N(4) C(20) 126.5(14) yes
C(17) N(4) C(20) 121.4(16) yes
N(1) C(1) C(2) 123.8(18) yes
C(1) C(2) C(3) 116.1(19) yes
C(2) C(3) C(4) 123.5(19) yes
C(3) C(4) C(5) 115.6(16) yes
C(3) C(4) C(6) 122.2(16) yes
C(5) C(4) C(6) 122.1(16) yes
N(1) C(5) C(4) 121.3(15) yes
N(1) C(5) C(9) 119.2(14) yes
C(4) C(5) C(9) 119.4(15) yes
C(4) C(6) C(7) 116.6(16) yes
C(6) C(7) C(8) 123.4(17) yes
C(7) C(8) C(9) 121.5(17) yes
N(2) C(9) C(5) 115.7(13) yes
N(2) C(9) C(8) 127.4(15) yes
C(5) C(9) C(8) 116.6(14) yes
N(2) C(10) N(3) 119.2(16) yes
N(2) C(10) C(11) 120.1(15) yes
N(3) C(10) C(11) 119.9(16) yes
N(3) C(12) C(13) 130.1(15) yes
N(3) C(12) C(17) 116.6(16) yes
C(13) C(12) C(17) 113.2(16) yes
C(12) C(13) C(14) 124.9(18) yes
C(13) C(14) C(15) 119(3) yes
C(14) C(15) C(16) 123(2) yes
C(15) C(16) C(17) 117.0(17) yes
C(15) C(16) C(18) 123.5(18) yes
C(17) C(16) C(18) 119.4(19) yes
N(4) C(17) C(12) 116.8(15) yes
N(4) C(17) C(16) 119.6(16) yes
C(12) C(17) C(16) 123.5(19) yes
C(16) C(18) C(19) 119.2(18) yes
C(18) C(19) C(20) 120.3(19) yes
N(4) C(20) C(19) 120(2) yes
Pd(1) C(21) C(22) 84.8(13) yes
Pd(1) C(22) Pd(2) 64.0(5) yes
Pd(1) C(22) C(21) 59.3(11) yes
Pd(1) C(22) C(23) 114.6(14) yes
Pd(2) C(22) C(21) 118.2(14) yes
Pd(2) C(22) C(23) 61.4(10) yes
C(21) C(22) C(23) 125.5(17) yes
Pd(2) C(23) C(22) 82.2(11) yes
N(1) C(1) H(1) 117.685 no
C(2) C(1) H(1) 118.463 no
C(1) C(2) H(2) 121.197 no
C(3) C(2) H(2) 122.654 no
C(2) C(3) H(3) 116.591 no
C(4) C(3) H(3) 119.867 no
C(4) C(6) H(4) 121.041 no
C(7) C(6) H(4) 122.331 no
C(6) C(7) H(5) 118.425 no
C(8) C(7) H(5) 118.138 no
C(7) C(8) H(6) 120.447 no
C(9) C(8) H(6) 118.050 no
C(10) C(11) H(7) 109.942 no
C(10) C(11) H(8) 107.285 no
C(10) C(11) H(9) 111.246 no
H(7) C(11) H(8) 109.446 no
H(7) C(11) H(9) 109.440 no
H(8) C(11) H(9) 109.442 no
C(12) C(13) H(10) 116.748 no
C(14) C(13) H(10) 118.318 no
C(13) C(14) H(11) 120.517 no
C(15) C(14) H(11) 120.861 no
C(14) C(15) H(12) 118.707 no
C(16) C(15) H(12) 118.498 no
C(16) C(18) H(13) 120.689 no
C(19) C(18) H(13) 120.040 no
C(18) C(19) H(14) 120.901 no
C(20) C(19) H(14) 118.806 no
N(4) C(20) H(15) 117.793 no
C(19) C(20) H(15) 122.218 no
Pd(1) C(21) H(16) 99.448 no
Pd(1) C(21) H(17) 84.455 no
C(22) C(21) H(16) 119.237 no
C(22) C(21) H(17) 120.737 no
H(16) C(21) H(17) 120.003 no
Pd(1) C(22) H(18) 97.076 no
Pd(2) C(22) H(18) 92.007 no
C(21) C(22) H(18) 116.747 no
C(23) C(22) H(18) 117.736 no
Pd(2) C(23) H(19) 105.961 no
Pd(2) C(23) H(20) 81.956 no
C(22) C(23) H(19) 120.221 no
C(22) C(23) H(20) 119.785 no
H(19) C(23) H(20) 119.994 no

loop_
_geom_bond_atom_site_label_1
_geom_bond_atom_site_label_2
_geom_bond_distance
_geom_bond_publ_flag
Pd(1) Pd(2) 2.526(2) yes
Pd(1) N(1) 2.090(14) yes
Pd(1) N(2) 2.110(12) yes
Pd(1) C(21) 2.07(2) yes
Pd(1) C(22) 2.40(2) yes
Pd(2) N(3) 2.095(14) yes
Pd(2) N(4) 2.116(13) yes
Pd(2) C(22) 2.36(2) yes
Pd(2) C(23) 2.094(16) yes
N(1) C(1) 1.29(3) yes
N(1) C(5) 1.36(3) yes
N(2) C(9) 1.400(18) yes
N(2) C(10) 1.32(3) yes
N(3) C(10) 1.33(3) yes
N(3) C(12) 1.34(3) yes
N(4) C(17) 1.39(3) yes
N(4) C(20) 1.28(3) yes
C(1) C(2) 1.43(3) yes
C(2) C(3) 1.35(3) yes
C(3) C(4) 1.38(3) yes
C(4) C(5) 1.45(3) yes
C(4) C(6) 1.38(3) yes
C(5) C(9) 1.43(3) yes
C(6) C(7) 1.38(3) yes
C(7) C(8) 1.39(3) yes
C(8) C(9) 1.40(3) yes
C(10) C(11) 1.55(3) yes
C(12) C(13) 1.39(3) yes
C(12) C(17) 1.46(3) yes
C(13) C(14) 1.44(3) yes
C(14) C(15) 1.34(3) yes
C(15) C(16) 1.43(3) yes
C(16) C(17) 1.42(3) yes
C(16) C(18) 1.38(3) yes
C(18) C(19) 1.34(4) yes
C(19) C(20) 1.47(3) yes
C(21) C(22) 1.42(3) yes
C(22) C(23) 1.41(3) yes
C(1) H(1) 0.930 no
C(2) H(2) 0.930 no
C(3) H(3) 0.930 no
C(6) H(4) 0.930 no
C(7) H(5) 0.930 no
C(8) H(6) 0.930 no
C(11) H(7) 0.960 no
C(11) H(8) 0.960 no
C(11) H(9) 0.960 no
C(13) H(10) 0.930 no
C(14) H(11) 0.930 no
C(15) H(12) 0.930 no
C(18) H(13) 0.930 no
C(19) H(14) 0.930 no
C(20) H(15) 0.930 no
C(21) H(16) 0.930 no
C(21) H(17) 0.930 no
C(22) H(18) 0.930 no
C(23) H(19) 0.930 no
C(23) H(20) 0.930 no

loop_
_geom_contact_atom_site_label_1
_geom_contact_atom_site_label_2
_geom_contact_distance
_geom_contact_publ_flag
_geom_contact_site_symmetry_2
N(1) C(3) 2.75(3) no .
N(2) C(12) 3.52(2) no .
N(4) C(18) 2.79(3) no .
C(1) C(4) 2.75(3) no .
C(1) C(9) 3.59(3) no .
C(1) C(21) 3.49(3) no .
C(2) C(5) 2.76(3) no .
C(4) C(8) 2.77(3) no .
C(5) C(7) 2.77(3) no .
C(6) C(9) 2.89(3) no .
C(8) C(10) 3.05(3) no .
C(8) C(11) 2.95(3) no .
C(9) C(11) 2.93(3) no .
C(10) C(13) 3.00(3) no .
C(11) C(12) 2.87(3) no .
C(11) C(13) 2.93(3) no .
C(12) C(15) 2.88(3) no .
C(13) C(16) 2.80(3) no .
C(14) C(17) 2.80(4) no .
C(16) C(20) 2.76(3) no .
C(17) C(19) 2.74(3) no .
C(20) C(23) 3.56(3) no .
Pd(1) C(11) 3.402(16) no 3_655
Pd(2) C(18) 3.556(19) no 3_665
N(2) C(3) 3.47(3) no 2_655
N(4) C(4) 3.595(19) no 3_655
N(4) C(16) 3.48(2) no 3_665
C(3) N(2) 3.47(3) no 2_645
C(3) C(16) 3.58(3) no 3_655
C(3) C(18) 3.56(3) no 3_655
C(4) N(4) 3.595(19) no 3_655
C(4) C(20) 3.59(3) no 3_655
C(6) C(20) 3.41(3) no 3_655
C(11) Pd(1) 3.402(16) no 3_655
C(12) C(19) 3.48(3) no 3_665
C(16) N(4) 3.48(2) no 3_665
C(16) C(3) 3.58(3) no 3_655
C(18) Pd(2) 3.556(19) no 3_665
C(18) C(3) 3.56(3) no 3_655
C(19) C(12) 3.48(3) no 3_665
C(20) C(4) 3.59(3) no 3_655
C(20) C(6) 3.41(3) no 3_655
Pd(1) H(1) 3.1255 no .
Pd(1) H(19) 3.5137 no .
Pd(2) H(15) 3.1070 no .
Pd(2) H(16) 3.5844 no .
N(1) H(2) 3.2275 no .
N(1) H(16) 3.3116 no .
N(1) H(17) 2.9208 no .
N(2) H(6) 2.7055 no .
N(2) H(7) 3.1357 no .
N(2) H(8) 2.5107 no .
N(2) H(9) 3.0587 no .
N(3) H(7) 2.7593 no .
N(3) H(8) 3.2411 no .
N(3) H(9) 2.7575 no .
N(3) H(10) 2.6767 no .
N(4) H(14) 3.2030 no .
N(4) H(20) 2.8635 no .
C(1) H(3) 3.1999 no .
C(1) H(16) 3.4206 no .
C(1) H(17) 3.0186 no .
C(3) H(1) 3.1961 no .
C(3) H(4) 2.6266 no .
C(4) H(2) 3.2497 no .
C(4) H(5) 3.1938 no .
C(5) H(1) 3.1240 no .
C(5) H(3) 3.2473 no .
C(5) H(4) 3.3199 no .
C(5) H(6) 3.2506 no .
C(6) H(3) 2.6043 no .
C(6) H(6) 3.2756 no .
C(7) H(8) 3.3520 no .
C(8) H(4) 3.2870 no .
C(8) H(7) 3.3522 no .
C(8) H(8) 2.1951 no .
C(9) H(5) 3.2607 no .
C(9) H(7) 3.5761 no .
C(9) H(8) 2.4615 no .
C(9) H(9) 3.5722 no .
C(10) H(6) 2.8343 no .
C(10) H(10) 2.7907 no .
C(11) H(6) 2.4537 no .
C(11) H(10) 2.4938 no .
C(12) H(7) 2.7683 no .
C(12) H(9) 2.9753 no .
C(12) H(11) 3.3355 no .
C(13) H(7) 2.3850 no .
C(13) H(9) 3.1160 no .
C(13) H(12) 3.2337 no .
C(14) H(7) 3.5643 no .
C(15) H(10) 3.2156 no .
C(15) H(13) 2.6756 no .
C(16) H(11) 3.2661 no .
C(16) H(14) 3.2036 no .
C(17) H(10) 3.2249 no .
C(17) H(12) 3.2694 no .
C(17) H(13) 3.2724 no .
C(17) H(15) 3.1581 no .
C(18) H(12) 2.6554 no .
C(18) H(15) 3.2843 no .
C(20) H(13) 3.2881 no .
C(20) H(20) 2.8993 no .
C(21) H(1) 2.9704 no .
C(21) H(19) 2.7282 no .
C(21) H(20) 3.3361 no .
C(23) H(15) 3.0226 no .
C(23) H(16) 2.7141 no .
C(23) H(17) 3.3422 no .
H(1) H(2) 2.3607 no .
H(1) H(16) 2.8478 no .
H(1) H(17) 2.4771 no .
H(2) H(3) 2.2727 no .
H(3) H(4) 2.4723 no .
H(4) H(5) 2.3260 no .
H(5) H(6) 2.3037 no .
H(6) H(7) 2.6379 no .
H(6) H(8) 1.7642 no .
H(6) H(9) 3.2869 no .
H(7) H(10) 1.7491 no .
H(8) H(10) 3.2582 no .
H(9) H(10) 2.8899 no .
H(10) H(11) 2.3572 no .
H(11) H(12) 2.2618 no .
H(12) H(13) 2.5222 no .
H(13) H(14) 2.2883 no .
H(14) H(15) 2.4143 no .
H(15) H(19) 3.1282 no .
H(15) H(20) 2.3473 no .
H(16) H(18) 2.8176 no .
H(16) H(19) 2.5979 no .
H(17) H(18) 2.3111 no .
H(18) H(19) 2.8300 no .
H(18) H(20) 2.3096 no .
Pd(1) H(3) 3.0534 no 2_655
Pd(1) H(4) 2.9783 no 2_655
Pd(1) H(8) 3.5346 no 3_655
Pd(1) H(9) 2.5420 no 3_655
Pd(2) H(8) 3.5630 no 3_655
Pd(2) H(13) 3.3519 no 3_665
N(1) H(3) 3.5486 no 2_655
N(1) H(9) 2.9294 no 3_655
N(1) H(14) 3.3293 no 4_555
N(2) H(3) 2.6695 no 2_655
N(2) H(9) 3.5859 no 3_655
C(1) H(9) 3.3901 no 3_655
C(1) H(14) 3.1025 no 4_555
C(2) H(14) 3.2163 no 4_555
C(3) H(13) 3.2801 no 4_555
C(3) H(14) 3.4177 no 4_555
C(4) H(13) 2.8710 no 4_555
C(5) H(3) 3.4204 no 2_655
C(5) H(13) 3.1816 no 4_555
C(5) H(14) 3.5956 no 4_555
C(6) H(11) 3.4763 no 3_755
C(6) H(13) 3.0438 no 4_555
C(6) H(15) 3.3975 no 3_655
C(6) H(17) 3.3928 no 2_645
C(6) H(18) 2.8920 no 2_645
C(7) H(7) 3.3124 no 3_755
C(7) H(10) 3.5259 no 3_755
C(7) H(11) 3.5095 no 3_755
C(7) H(13) 3.3980 no 4_555
C(7) H(16) 3.2503 no 1_655
C(7) H(18) 3.2487 no 2_645
C(8) H(2) 3.5842 no 2_655
C(8) H(7) 3.3985 no 3_755
C(8) H(16) 3.1000 no 1_655
C(9) H(3) 2.9699 no 2_655
C(10) H(3) 3.3933 no 2_655
C(11) H(5) 3.3894 no 3_755
C(11) H(6) 3.3646 no 3_755
C(11) H(16) 3.0253 no 3_655
C(11) H(19) 3.5593 no 1_655
C(11) H(19) 3.5247 no 3_655
C(12) H(14) 3.5141 no 3_665
C(13) H(5) 3.2635 no 3_755
C(13) H(14) 3.5861 no 3_665
C(14) H(5) 3.3413 no 3_755
C(14) H(15) 3.4556 no 1_655
C(14) H(15) 3.4532 no 3_665
C(14) H(17) 3.3004 no 4_554
C(14) H(20) 3.2912 no 3_665
C(15) H(2) 3.5550 no 3_655
C(15) H(15) 3.5663 no 3_665
C(15) H(17) 3.2764 no 4_554
C(15) H(18) 3.4414 no 3_665
C(15) H(20) 2.8860 no 3_665
C(18) H(3) 3.3068 no 3_655
C(19) H(3) 3.4689 no 3_655
C(19) H(4) 3.4598 no 3_655
C(20) H(4) 3.3718 no 3_655
C(20) H(11) 3.4156 no 1_455
C(21) H(2) 2.8728 no 2_555
C(21) H(4) 3.0911 no 2_655
C(21) H(6) 3.3847 no 1_455
C(21) H(9) 2.9886 no 3_655
C(21) H(12) 3.4151 no 4_455
C(22) H(1) 3.3105 no 2_555
C(22) H(2) 2.8865 no 2_555
C(22) H(4) 3.1033 no 2_655
C(22) H(12) 3.2272 no 3_665
C(23) H(2) 3.1963 no 2_555
C(23) H(8) 3.4930 no 3_655
C(23) H(10) 3.3205 no 1_455
C(23) H(12) 3.1587 no 3_665
H(1) C(22) 3.3105 no 2_545
H(1) H(5) 3.1064 no 1_455
H(1) H(9) 3.3495 no 3_655
H(1) H(12) 3.1175 no 4_455
H(1) H(14) 3.3543 no 4_555
H(1) H(18) 3.0245 no 2_545
H(2) C(8) 3.5842 no 2_645
H(2) C(15) 3.5550 no 3_655
H(2) C(21) 2.8728 no 2_545
H(2) C(22) 2.8865 no 2_545
H(2) C(23) 3.1963 no 2_545
H(2) H(6) 3.3174 no 2_645
H(2) H(16) 2.9919 no 2_545
H(2) H(17) 3.2666 no 2_545
H(2) H(18) 3.2592 no 2_545
H(2) H(19) 3.3182 no 2_545
H(3) Pd(1) 3.0534 no 2_645
H(3) N(1) 3.5486 no 2_645
H(3) N(2) 2.6695 no 2_645
H(3) C(5) 3.4204 no 2_645
H(3) C(9) 2.9699 no 2_645
H(3) C(10) 3.3933 no 2_645
H(3) C(18) 3.3068 no 3_655
H(3) C(19) 3.4689 no 3_655
H(3) H(13) 3.4228 no 3_655
H(4) Pd(1) 2.9783 no 2_645
H(4) C(19) 3.4598 no 3_655
H(4) C(20) 3.3718 no 3_655
H(4) C(21) 3.0911 no 2_645
H(4) C(22) 3.1033 no 2_645
H(4) H(11) 2.9918 no 3_755
H(4) H(13) 3.4424 no 4_555
H(4) H(14) 3.4639 no 3_655
H(4) H(15) 3.3320 no 3_655
H(4) H(17) 2.5229 no 2_645
H(4) H(18) 2.5018 no 2_645
H(5) C(11) 3.3894 no 3_755
H(5) C(13) 3.2635 no 3_755
H(5) C(14) 3.3413 no 3_755
H(5) H(1) 3.1064 no 1_655
H(5) H(7) 2.7547 no 3_755
H(5) H(9) 3.1835 no 3_755
H(5) H(10) 2.9467 no 3_755
H(5) H(11) 3.0752 no 3_755
H(5) H(16) 2.8214 no 1_655
H(5) H(18) 3.0543 no 2_645
H(6) C(11) 3.3646 no 3_755
H(6) C(21) 3.3847 no 1_655
H(6) H(2) 3.3174 no 2_655
H(6) H(7) 2.9306 no 3_755
H(6) H(8) 3.1898 no 3_755
H(6) H(9) 3.4354 no 3_755
H(6) H(16) 2.5754 no 1_655
H(6) H(19) 3.1748 no 1_655
H(6) H(19) 3.5535 no 3_655
H(7) C(7) 3.3124 no 3_755
H(7) C(8) 3.3985 no 3_755
H(7) H(5) 2.7547 no 3_755
H(7) H(6) 2.9306 no 3_755
H(7) H(8) 3.3796 no 3_755
H(7) H(16) 3.1972 no 3_655
H(7) H(19) 2.7748 no 1_655
H(8) Pd(1) 3.5346 no 3_655
H(8) Pd(2) 3.5630 no 3_655
H(8) C(23) 3.4930 no 3_655
H(8) H(6) 3.1898 no 3_755
H(8) H(7) 3.3796 no 3_755
H(8) H(8) 3.4087 no 3_755
H(8) H(16) 3.0408 no 3_655
H(8) H(19) 2.8092 no 3_655
H(9) Pd(1) 2.5420 no 3_655
H(9) N(1) 2.9294 no 3_655
H(9) N(2) 3.5859 no 3_655
H(9) C(1) 3.3901 no 3_655
H(9) C(21) 2.9886 no 3_655
H(9) H(1) 3.3495 no 3_655
H(9) H(5) 3.1835 no 3_755
H(9) H(6) 3.4354 no 3_755
H(9) H(16) 2.3909 no 3_655
H(9) H(17) 3.4790 no 3_655
H(9) H(19) 3.4189 no 3_655
H(10) C(7) 3.5259 no 3_755
H(10) C(23) 3.3205 no 1_655
H(10) H(5) 2.9467 no 3_755
H(10) H(15) 3.4369 no 1_655
H(10) H(19) 2.7452 no 1_655
H(10) H(20) 3.3264 no 1_655
H(11) C(6) 3.4763 no 3_755
H(11) C(7) 3.5095 no 3_755
H(11) C(20) 3.4156 no 1_655
H(11) H(4) 2.9918 no 3_755
H(11) H(5) 3.0752 no 3_755
H(11) H(14) 3.3955 no 1_655
H(11) H(15) 2.7057 no 1_655
H(11) H(17) 2.8942 no 4_554
H(11) H(20) 3.3319 no 3_665
H(12) C(21) 3.4151 no 4_554
H(12) C(22) 3.2272 no 3_665
H(12) C(23) 3.1587 no 3_665
H(12) H(1) 3.1175 no 4_554
H(12) H(16) 3.5124 no 4_554
H(12) H(17) 2.8814 no 4_554
H(12) H(18) 2.6407 no 3_665
H(12) H(20) 2.5296 no 3_665
H(13) Pd(2) 3.3519 no 3_665
H(13) C(3) 3.2801 no 4_454
H(13) C(4) 2.8710 no 4_454
H(13) C(5) 3.1816 no 4_454
H(13) C(6) 3.0438 no 4_454
H(13) C(7) 3.3980 no 4_454
H(13) H(3) 3.4228 no 3_655
H(13) H(4) 3.4424 no 4_454
H(13) H(18) 3.0576 no 3_665
H(14) N(1) 3.3293 no 4_454
H(14) C(1) 3.1025 no 4_454
H(14) C(2) 3.2163 no 4_454
H(14) C(3) 3.4177 no 4_454
H(14) C(5) 3.5956 no 4_454
H(14) C(12) 3.5141 no 3_665
H(14) C(13) 3.5861 no 3_665
H(14) H(1) 3.3543 no 4_454
H(14) H(4) 3.4639 no 3_655
H(14) H(11) 3.3955 no 1_455
H(15) C(6) 3.3975 no 3_655
H(15) C(14) 3.4556 no 1_455
H(15) C(14) 3.4532 no 3_665
H(15) C(15) 3.5663 no 3_665
H(15) H(4) 3.3320 no 3_655
H(15) H(10) 3.4369 no 1_455
H(15) H(11) 2.7057 no 1_455
H(16) C(7) 3.2503 no 1_455
H(16) C(8) 3.1000 no 1_455
H(16) C(11) 3.0253 no 3_655
H(16) H(2) 2.9919 no 2_555
H(16) H(5) 2.8214 no 1_455
H(16) H(6) 2.5754 no 1_455
H(16) H(7) 3.1972 no 3_655
H(16) H(8) 3.0408 no 3_655
H(16) H(9) 2.3909 no 3_655
H(16) H(12) 3.5124 no 4_455
H(17) C(6) 3.3928 no 2_655
H(17) C(14) 3.3004 no 4_455
H(17) C(15) 3.2764 no 4_455
H(17) H(2) 3.2666 no 2_555
H(17) H(4) 2.5229 no 2_655
H(17) H(9) 3.4790 no 3_655
H(17) H(11) 2.8942 no 4_455
H(17) H(12) 2.8814 no 4_455
H(18) C(6) 2.8920 no 2_655
H(18) C(7) 3.2487 no 2_655
H(18) C(15) 3.4414 no 3_665
H(18) H(1) 3.0245 no 2_555
H(18) H(2) 3.2592 no 2_555
H(18) H(4) 2.5018 no 2_655
H(18) H(5) 3.0543 no 2_655
H(18) H(12) 2.6407 no 3_665
H(18) H(13) 3.0576 no 3_665
H(19) C(11) 3.5593 no 1_455
H(19) C(11) 3.5247 no 3_655
H(19) H(2) 3.3182 no 2_555
H(19) H(6) 3.1748 no 1_455
H(19) H(6) 3.5535 no 3_655
H(19) H(7) 2.7748 no 1_455
H(19) H(8) 2.8092 no 3_655
H(19) H(9) 3.4189 no 3_655
H(19) H(10) 2.7452 no 1_455
H(20) C(14) 3.2912 no 3_665
H(20) C(15) 2.8860 no 3_665
H(20) H(10) 3.3264 no 1_455
H(20) H(11) 3.3319 no 3_665
H(20) H(12) 2.5296 no 3_665

loop_
_geom_torsion_atom_site_label_1
_geom_torsion_atom_site_label_2
_geom_torsion_atom_site_label_3
_geom_torsion_atom_site_label_4
_geom_torsion
_geom_torsion_publ_flag
Pd(2) Pd(1) N(2) C(9) -174.8(6) no
Pd(2) Pd(1) N(2) C(10) -6.8(8) no
N(2) Pd(1) Pd(2) N(3) -4.0(3) no
N(2) Pd(1) Pd(2) C(22) -164.9(3) no
N(2) Pd(1) Pd(2) C(23) 173.9(3) no
Pd(2) Pd(1) C(21) C(22) -21.4(7) no
C(21) Pd(1) Pd(2) N(3) 175.7(5) no
C(21) Pd(1) Pd(2) C(22) 14.8(5) no
C(21) Pd(1) Pd(2) C(23) -6.4(5) no
Pd(2) Pd(1) C(22) Pd(2) 0.00(4) no
Pd(2) Pd(1) C(22) C(21) 154.2(9) no
Pd(2) Pd(1) C(22) C(23) 36.1(9) no
C(22) Pd(1) Pd(2) N(3) 160.9(5) no
C(22) Pd(1) Pd(2) C(22) 0.0(5) no
C(22) Pd(1) Pd(2) C(23) -21.2(5) no
N(1) Pd(1) N(2) C(9) -7.1(7) no
N(1) Pd(1) N(2) C(10) 161.0(9) no
N(2) Pd(1) N(1) C(1) -178.8(11) no
N(2) Pd(1) N(1) C(5) 6.4(7) no
N(1) Pd(1) C(21) C(22) 170.9(7) no
C(21) Pd(1) N(1) C(1) 0.8(12) no
C(21) Pd(1) N(1) C(5) -173.9(8) no
N(1) Pd(1) C(22) Pd(2) -167.6(6) no
N(1) Pd(1) C(22) C(21) -13.4(12) no
N(1) Pd(1) C(22) C(23) -131.5(10) no
C(22) Pd(1) N(1) C(1) 8.8(15) no
C(22) Pd(1) N(1) C(5) -165.9(8) no
N(2) Pd(1) C(22) Pd(2) 24.5(9) no
N(2) Pd(1) C(22) C(21) 178.7(5) no
N(2) Pd(1) C(22) C(23) 60.6(15) no
C(22) Pd(1) N(2) C(9) 164.7(8) no
C(22) Pd(1) N(2) C(10) -27.2(13) no
C(21) Pd(1) C(22) Pd(2) -154.2(12) no
C(21) Pd(1) C(22) C(21) 0.0(8) no
C(21) Pd(1) C(22) C(23) -118.1(17) no
C(22) Pd(1) C(21) C(22) 0.0(8) no
Pd(1) Pd(2) N(3) C(10) 16.5(8) no
Pd(1) Pd(2) N(3) C(12) -176.9(8) no
Pd(1) Pd(2) C(22) Pd(1) -0.00(4) no
Pd(1) Pd(2) C(22) C(21) -25.1(8) no
Pd(1) Pd(2) C(22) C(23) -142.4(9) no
Pd(1) Pd(2) C(23) C(22) 31.5(7) no
N(3) Pd(2) N(4) C(17) -8.4(8) no
N(3) Pd(2) N(4) C(20) 177.4(11) no
N(4) Pd(2) N(3) C(10) -156.4(9) no
N(4) Pd(2) N(3) C(12) 10.2(8) no
N(3) Pd(2) C(22) Pd(1) -31.2(11) no
N(3) Pd(2) C(22) C(21) -56.2(15) no
N(3) Pd(2) C(22) C(23) -173.5(7) no
C(22) Pd(2) N(3) C(10) 42.8(14) no
C(22) Pd(2) N(3) C(12) -150.6(9) no
N(4) Pd(2) C(22) Pd(1) 177.0(6) no
N(4) Pd(2) C(22) C(21) 151.9(8) no
N(4) Pd(2) C(22) C(23) 34.7(12) no
C(22) Pd(2) N(4) C(17) 154.0(8) no
C(22) Pd(2) N(4) C(20) -20.3(15) no
N(4) Pd(2) C(23) C(22) -156.3(7) no
C(23) Pd(2) N(4) C(17) 174.4(8) no
C(23) Pd(2) N(4) C(20) 0.2(12) no
C(22) Pd(2) C(23) C(22) 0.0(9) no
C(23) Pd(2) C(22) Pd(1) 142.4(13) no
C(23) Pd(2) C(22) C(21) 117.3(17) no
C(23) Pd(2) C(22) C(23) -0.0(9) no
Pd(1) N(1) C(1) C(2) -175.8(9) no
Pd(1) N(1) C(5) C(4) 174.0(9) no
Pd(1) N(1) C(5) C(9) -4.9(15) no
C(1) N(1) C(5) C(4) -1(2) no
C(1) N(1) C(5) C(9) 179.8(13) no
C(5) N(1) C(1) C(2) -1(3) no
Pd(1) N(2) C(9) C(5) 6.7(13) no
Pd(1) N(2) C(9) C(8) -167.3(10) no
Pd(1) N(2) C(10) N(3) 20.8(19) no
Pd(1) N(2) C(10) C(11) -148.6(9) no
C(9) N(2) C(10) N(3) -172.7(12) no
C(9) N(2) C(10) C(11) 18(2) no
C(10) N(2) C(9) C(5) -160.9(12) no
C(10) N(2) C(9) C(8) 25(2) no
Pd(2) N(3) C(10) N(2) -26.0(19) no
Pd(2) N(3) C(10) C(11) 143.4(10) no
Pd(2) N(3) C(12) C(13) 166.6(12) no
Pd(2) N(3) C(12) C(17) -10.2(16) no
C(10) N(3) C(12) C(13) -27(3) no
C(10) N(3) C(12) C(17) 156.2(13) no
C(12) N(3) C(10) N(2) 168.5(13) no
C(12) N(3) C(10) C(11) -22(2) no
Pd(2) N(4) C(17) C(12) 5.8(16) no
Pd(2) N(4) C(17) C(16) -171.4(9) no
Pd(2) N(4) C(20) C(19) 170.3(10) no
C(17) N(4) C(20) C(19) -3(3) no
C(20) N(4) C(17) C(12) -179.6(14) no
C(20) N(4) C(17) C(16) 3(3) no
N(1) C(1) C(2) C(3) 5(3) no
C(1) C(2) C(3) C(4) -6(3) no
C(2) C(3) C(4) C(5) 4(3) no
C(2) C(3) C(4) C(6) 179.7(16) no
C(3) C(4) C(5) N(1) 0(2) no
C(3) C(4) C(5) C(9) 178.9(13) no
C(3) C(4) C(6) C(7) -173.5(15) no
C(5) C(4) C(6) C(7) 2(3) no
C(6) C(4) C(5) N(1) -175.6(13) no
C(6) C(4) C(5) C(9) 3(2) no
N(1) C(5) C(9) N(2) -1.2(19) no
N(1) C(5) C(9) C(8) 173.4(11) no
C(4) C(5) C(9) N(2) 179.9(12) no
C(4) C(5) C(9) C(8) -5.5(19) no
C(4) C(6) C(7) C(8) -5(3) no
C(6) C(7) C(8) C(9) 3(3) no
C(7) C(8) C(9) N(2) 176.7(14) no
C(7) C(8) C(9) C(5) 3(3) no
N(3) C(12) C(13) C(14) -179.2(15) no
N(3) C(12) C(17) N(4) 3(2) no
N(3) C(12) C(17) C(16) 179.9(13) no
C(13) C(12) C(17) N(4) -174.5(13) no
C(13) C(12) C(17) C(16) 3(3) no
C(17) C(12) C(13) C(14) -2(3) no
C(12) C(13) C(14) C(15) 0(3) no
C(13) C(14) C(15) C(16) 2(3) no
C(14) C(15) C(16) C(17) -2(3) no
C(14) C(15) C(16) C(18) 176.2(17) no
C(15) C(16) C(17) N(4) 176.4(15) no
C(15) C(16) C(17) C(12) -1(3) no
C(15) C(16) C(18) C(19) -177.2(16) no
C(17) C(16) C(18) C(19) 1(3) no
C(18) C(16) C(17) N(4) -2(3) no
C(18) C(16) C(17) C(12) -178.9(14) no
C(16) C(18) C(19) C(20) -1(3) no
C(18) C(19) C(20) N(4) 2(3) no
Pd(1) C(21) C(22) Pd(1) 0.00(4) no
Pd(1) C(21) C(22) Pd(2) 26.3(11) no
Pd(1) C(21) C(22) C(23) 99.8(17) no
Pd(1) C(22) C(23) Pd(2) -37.1(11) no
Pd(2) C(22) C(23) Pd(2) -0.00(4) no
C(21) C(22) C(23) Pd(2) -106(2) no
